data_4331354
loop_
_publ_author_name
'Weiwei Ju'
'Deng Zhang'
'Dunru Zhu'
'Yan Xu'

_publ_section_title
;
 l- and d-[Ln(HCO2)(SO4)(H2O)]n (Ln = La, Ce, Pr, Nd, and Eu): Chiral
 Enantiomerically 3D Architectures Constructed by Double -[Ln-O]n- Helices
;
_journal_name_full 'Inorganic Chemistry'
_journal_page_first 13373
_journal_page_last 13379
_journal_paper_doi 10.1021/ic302134m
_journal_volume 51
_journal_year 2012
_chemical_formula_sum 'C H3 Eu O7 S'
_chemical_formula_weight 311.05
_chemical_name_systematic
; 
 ? 
;
_space_group_IT_number 78
_symmetry_cell_setting tetragonal
_symmetry_space_group_name_Hall 'P 4cw'
_symmetry_space_group_name_H-M 'P 43'
_atom_sites_solution_hydrogens geom
_atom_sites_solution_primary direct
_atom_sites_solution_secondary difmap
_audit_creation_method SHELXL-97
_cell_angle_alpha 90.00
_cell_angle_beta 90.00
_cell_angle_gamma 90.00
_cell_formula_units_Z 4
_cell_length_a 6.9111(16)
_cell_length_b 6.9111(16)
_cell_length_c 11.604(5)
_cell_measurement_reflns_used 3432
_cell_measurement_temperature 296(2)
_cell_measurement_theta_max 26.589
_cell_measurement_theta_min 2.936
_cell_volume 554.2(3)
_computing_cell_refinement 'SAINT (Bruker, 2005)'
_computing_data_collection 'APEX2 (Bruker, 2005)'
_computing_data_reduction SAINT
_computing_molecular_graphics SHELXTL
_computing_publication_material SHELXTL
_computing_structure_refinement 'SHELXL-97 (Sheldrick, 1997)'
_computing_structure_solution 'SHELXS-97 (Sheldrick, 1990)'
_diffrn_ambient_temperature 296(2)
_diffrn_measured_fraction_theta_full 0.995
_diffrn_measured_fraction_theta_max 0.995
_diffrn_measurement_device_type 'Bruker Apex2 CCD'
_diffrn_measurement_method '\w scans'
_diffrn_radiation_monochromator graphite
_diffrn_radiation_source 'fine-focus sealed tube'
_diffrn_radiation_type MoK\a
_diffrn_radiation_wavelength 0.71073
_diffrn_reflns_av_R_equivalents 0.0419
_diffrn_reflns_av_sigmaI/netI 0.0409
_diffrn_reflns_limit_h_max 8
_diffrn_reflns_limit_h_min -8
_diffrn_reflns_limit_k_max 8
_diffrn_reflns_limit_k_min -8
_diffrn_reflns_limit_l_max 14
_diffrn_reflns_limit_l_min -14
_diffrn_reflns_number 3988
_diffrn_reflns_theta_full 25.96
_diffrn_reflns_theta_max 25.96
_diffrn_reflns_theta_min 2.95
_exptl_absorpt_coefficient_mu 11.672
_exptl_absorpt_correction_T_max 0.3122
_exptl_absorpt_correction_T_min 0.2918
_exptl_absorpt_correction_type multi-scan
_exptl_crystal_colour Colorless
_exptl_crystal_density_diffrn 3.728
_exptl_crystal_description 'tetragonal pyramid'
_exptl_crystal_F_000 576
_exptl_crystal_size_max 0.14
_exptl_crystal_size_mid 0.14
_exptl_crystal_size_min 0.13
_refine_diff_density_max 0.757
_refine_diff_density_min -1.580
_refine_diff_density_rms 0.177
_refine_ls_abs_structure_details 'Flack H D (1983), Acta Cryst. A39, 876-881'
_refine_ls_abs_structure_Flack -0.06(2)
_refine_ls_extinction_coef 0.2426(11)
_refine_ls_extinction_expression Fc^*^=kFc[1+0.001xFc^2^\l^3^/sin(2\q)]^-1/4^
_refine_ls_extinction_method SHELXL
_refine_ls_goodness_of_fit_ref 1.041
_refine_ls_hydrogen_treatment mixed
_refine_ls_matrix_type full
_refine_ls_number_parameters 101
_refine_ls_number_reflns 1053
_refine_ls_number_restraints 14
_refine_ls_restrained_S_all 1.039
_refine_ls_R_factor_all 0.0194
_refine_ls_R_factor_gt 0.0191
_refine_ls_shift/su_max 0.010
_refine_ls_shift/su_mean 0.001
_refine_ls_structure_factor_coef Fsqd
_refine_ls_weighting_details 'calc w=1/[\s^2^(Fo^2^)+(0.0183P)^2^+0.0000P] where P=(Fo^2^+2Fc^2^)/3'
_refine_ls_weighting_scheme calc
_refine_ls_wR_factor_gt 0.0448
_refine_ls_wR_factor_ref 0.0450
_reflns_number_gt 1043
_reflns_number_total 1053
_reflns_threshold_expression >2sigma(I)
_cod_data_source_file ic302134m_si_001_05.cif
_cod_data_source_block 5
_cod_depositor_comments
;
The following automatic conversions were performed:

'_exptl_absorpt_correction_type' value 'multi-scans' was replaced
with the value 'multi-scan' as specified in the replacement file
'src/cod-tools/trunk/data/replacement-values/replacement_values.lst'.

Automatic conversion script
Id: cif_fix_values 5376 2017-05-30 11:51:03Z andrius 
;
_cod_database_code 4331354

loop_
_symmetry_equiv_pos_as_xyz
'x, y, z'
'-x, -y, z+1/2'
'-y, x, z+3/4'
'y, -x, z+1/4'

loop_
_atom_site_label
_atom_site_type_symbol
_atom_site_fract_x
_atom_site_fract_y
_atom_site_fract_z
_atom_site_U_iso_or_equiv
_atom_site_adp_type
_atom_site_occupancy
_atom_site_symmetry_multiplicity
_atom_site_calc_flag
_atom_site_refinement_flags
Eu1 Eu 0.12653(2) 0.383946(19) 0.17246(5) 0.00333(5) Uani 1 1 d .
S1 S 0.27390(12) 0.88817(11) 0.11601(7) 0.00300(18) Uani 1 1 d U
O1 O 0.3996(4) 0.8780(3) 0.2167(4) 0.0118(8) Uani 1 1 d .
O2 O 0.1281(3) 1.0434(3) 0.1317(2) 0.0097(6) Uani 1 1 d .
O3 O 0.1761(3) 0.7029(4) 0.0976(3) 0.0122(6) Uani 1 1 d U
O4 O 0.3916(3) 0.9277(4) 0.0138(3) 0.0103(7) Uani 1 1 d .
O5 O -0.5335(3) 0.3295(4) 0.0931(2) 0.0099(6) Uani 1 1 d .
O6 O -0.2148(4) 0.3376(3) 0.0874(3) 0.0112(7) Uani 1 1 d .
C1 C -0.3693(5) 0.3800(5) 0.1363(3) 0.0089(9) Uani 1 1 d D
H1 H -0.357(5) 0.459(3) 0.1970(16) 0.011 Uiso 1 1 d D
O1W O -0.0719(4) 0.2420(4) 0.3256(2) 0.0183(8) Uani 1 1 d .
H2WA H -0.131(5) 0.281(7) 0.370(5) 0.022 Uiso 1 1 d .
H2WB H -0.054(7) 0.100(6) 0.325(4) 0.022 Uiso 1 1 d .

loop_
_atom_site_aniso_label
_atom_site_aniso_U_11
_atom_site_aniso_U_22
_atom_site_aniso_U_33
_atom_site_aniso_U_23
_atom_site_aniso_U_13
_atom_site_aniso_U_12
Eu1 0.00487(7) 0.00342(7) 0.00171(10) -0.00058(7) 0.00053(6) 0.00012(6)
S1 0.0053(3) 0.0029(3) 0.0009(4) 0.0005(3) 0.0006(3) 0.0003(3)
O1 0.0164(13) 0.0148(14) 0.0043(19) 0.0005(10) -0.0047(11) 0.0055(10)
O2 0.0047(10) 0.0078(11) 0.0165(14) -0.0048(11) -0.0052(11) 0.0032(9)
O3 0.0141(9) 0.0091(9) 0.0135(11) 0.0005(9) 0.0020(9) -0.0040(8)
O4 0.0096(12) 0.0157(12) 0.0056(16) 0.0008(13) 0.0034(10) -0.0050(10)
O5 0.0038(11) 0.0174(12) 0.0085(15) -0.0025(12) -0.0011(11) -0.0031(10)
O6 0.0088(11) 0.0154(13) 0.0093(15) -0.0024(12) -0.0018(12) 0.0012(10)
C1 0.0036(15) 0.0145(18) 0.009(2) -0.0081(15) -0.0012(14) 0.0039(15)
O1W 0.0256(15) 0.0136(13) 0.0156(17) 0.0025(13) 0.0179(13) 0.0022(11)

loop_
_atom_type_symbol
_atom_type_description
_atom_type_scat_dispersion_real
_atom_type_scat_dispersion_imag
_atom_type_scat_source
C C 0.0033 0.0016 'International Tables Vol C Tables 4.2.6.8 and 6.1.1.4'
H H 0.0000 0.0000 'International Tables Vol C Tables 4.2.6.8 and 6.1.1.4'
O O 0.0106 0.0060 'International Tables Vol C Tables 4.2.6.8 and 6.1.1.4'
S S 0.1246 0.1234 'International Tables Vol C Tables 4.2.6.8 and 6.1.1.4'
Eu Eu -0.1578 3.6682 'International Tables Vol C Tables 4.2.6.8 and 6.1.1.4'

loop_
_geom_angle_atom_site_label_1
_geom_angle_atom_site_label_2
_geom_angle_atom_site_label_3
_geom_angle
_geom_angle_site_symmetry_1
_geom_angle_site_symmetry_3
O4 Eu1 O1 114.65(10) 4_465 3_654
O4 Eu1 O3 68.67(9) 4_465 .
O1 Eu1 O3 66.29(10) 3_654 .
O4 Eu1 O2 138.22(9) 4_465 1_545
O1 Eu1 O2 81.23(9) 3_654 1_545
O3 Eu1 O2 146.16(10) . 1_545
O4 Eu1 O1W 66.80(9) 4_465 .
O1 Eu1 O1W 137.34(9) 3_654 .
O3 Eu1 O1W 135.41(10) . .
O2 Eu1 O1W 75.70(9) 1_545 .
O4 Eu1 O5 143.74(9) 4_465 1_655
O1 Eu1 O5 70.03(8) 3_654 1_655
O3 Eu1 O5 82.71(8) . 1_655
O2 Eu1 O5 77.29(8) 1_545 1_655
O1W Eu1 O5 135.89(9) . 1_655
O4 Eu1 O6 73.54(9) 4_465 .
O1 Eu1 O6 67.12(9) 3_654 .
O3 Eu1 O6 96.13(8) . .
O2 Eu1 O6 78.87(7) 1_545 .
O1W Eu1 O6 73.48(9) . .
O5 Eu1 O6 133.36(9) 1_655 .
O4 Eu1 O5 73.20(9) 4_465 4
O1 Eu1 O5 137.68(8) 3_654 4
O3 Eu1 O5 80.53(9) . 4
O2 Eu1 O5 121.98(8) 1_545 4
O1W Eu1 O5 84.82(10) . 4
O5 Eu1 O5 80.73(8) 1_655 4
O6 Eu1 O5 145.38(8) . 4
O4 Eu1 O6 106.68(10) 4_465 4
O1 Eu1 O6 137.87(9) 3_654 4
O3 Eu1 O6 125.72(8) . 4
O2 Eu1 O6 73.16(9) 1_545 4
O1W Eu1 O6 67.11(9) . 4
O5 Eu1 O6 72.04(8) 1_655 4
O6 Eu1 O6 135.94(10) . 4
O5 Eu1 O6 49.01(8) 4 4
O4 Eu1 C1 89.46(10) 4_465 4
O1 Eu1 C1 145.56(9) 3_654 4
O3 Eu1 C1 104.15(9) . 4
O2 Eu1 C1 97.21(9) 1_545 4
O1W Eu1 C1 73.55(10) . 4
O5 Eu1 C1 76.05(9) 1_655 4
O6 Eu1 C1 146.72(10) . 4
O5 Eu1 C1 24.98(8) 4 4
O6 Eu1 C1 24.07(8) 4 4
O1 S1 O3 110.49(16) . .
O1 S1 O4 109.09(17) . .
O3 S1 O4 107.55(17) . .
O1 S1 O2 109.96(16) . .
O3 S1 O2 109.72(14) . .
O4 S1 O2 110.00(16) . .
S1 O1 Eu1 140.75(17) . 4_565
S1 O2 Eu1 137.45(14) . 1_565
S1 O3 Eu1 144.97(18) . .
S1 O4 Eu1 148.15(19) . 3_664
C1 O5 Eu1 129.1(2) . 1_455
C1 O5 Eu1 95.2(2) . 3_554
Eu1 O5 Eu1 135.25(10) 1_455 3_554
C1 O6 Eu1 125.6(2) . .
C1 O6 Eu1 94.6(2) . 3_554
Eu1 O6 Eu1 137.87(11) . 3_554
O6 C1 O5 121.0(3) . .
O6 C1 Eu1 61.3(2) . 3_554
O5 C1 Eu1 59.81(18) . 3_554
O6 C1 H1 115(2) . .
O5 C1 H1 124(2) . .
Eu1 C1 H1 176(2) 3_554 .
Eu1 O1W H2WA 134(4) . .
Eu1 O1W H2WB 109(3) . .
H2WA O1W H2WB 117(5) . .

loop_
_geom_bond_atom_site_label_1
_geom_bond_atom_site_label_2
_geom_bond_distance
_geom_bond_site_symmetry_2
Eu1 O4 2.328(3) 4_465
Eu1 O1 2.391(4) 3_654
Eu1 O3 2.394(3) .
Eu1 O2 2.401(2) 1_545
Eu1 O1W 2.450(3) .
Eu1 O5 2.551(2) 1_655
Eu1 O6 2.577(3) .
Eu1 O5 2.638(3) 4
Eu1 O6 2.675(3) 4
Eu1 C1 3.039(4) 4
S1 O1 1.457(4) .
S1 O3 1.464(3) .
S1 O4 1.464(3) .
S1 O2 1.483(2) .
O1 Eu1 2.391(4) 4_565
O2 Eu1 2.401(2) 1_565
O4 Eu1 2.328(3) 3_664
O5 C1 1.289(4) .
O5 Eu1 2.551(2) 1_455
O5 Eu1 2.638(3) 3_554
O6 C1 1.244(4) .
O6 Eu1 2.675(3) 3_554
C1 Eu1 3.039(4) 3_554
C1 H1 0.894(16) .
O1W H2WA 0.71(5) .
O1W H2WB 0.99(4) .
